data_7107187
loop_
_publ_author_name
'Yan-Yan Yin'
'Xiao-Yan Chen'
'Xiao-Chang Cao'
'Wei Shi'
'Peng Cheng'

_publ_section_title
;
 Temperature-directed structural recurrence in low-symmetric Co(II)
 complexes and nanocrystals
;
_journal_name_full Chem.Commun.
_journal_page_first 705
_journal_paper_doi 10.1039/c1cc16336a
_journal_volume 48
_journal_year 2012
_chemical_absolute_configuration ad
_chemical_formula_sum 'C5 H8 Co N O5.5 S'
_chemical_formula_weight 261.11
_chemical_name_systematic
;
?
;
_space_group_IT_number 76
_symmetry_cell_setting tetragonal
_symmetry_space_group_name_Hall 'P 4w'
_symmetry_space_group_name_H-M 'P 41'
_atom_sites_solution_hydrogens geom
_atom_sites_solution_primary direct
_atom_sites_solution_secondary difmap
_audit_creation_method SHELXL-97
_cell_angle_alpha 90.00
_cell_angle_beta 90.00
_cell_angle_gamma 90.00
_cell_formula_units_Z 4
_cell_length_a 12.367(3)
_cell_length_b 12.367(3)
_cell_length_c 5.2934(11)
_cell_measurement_reflns_used 1859
_cell_measurement_temperature 293(2)
_cell_measurement_theta_max 27.46
_cell_measurement_theta_min 3.29
_cell_volume 809.6(3)
_computing_structure_refinement 'SHELXL-97 (Sheldrick, 1997)'
_computing_structure_solution 'SHELXS-97 (Sheldrick, 1990)'
_diffrn_ambient_temperature 293(2)
_diffrn_measured_fraction_theta_full 0.998
_diffrn_measured_fraction_theta_max 0.998
_diffrn_radiation_monochromator graphite
_diffrn_radiation_source 'fine-focus sealed tube'
_diffrn_radiation_type MoK\a
_diffrn_radiation_wavelength 0.71073
_diffrn_reflns_av_R_equivalents 0.1534
_diffrn_reflns_av_sigmaI/netI 0.1393
_diffrn_reflns_limit_h_max 16
_diffrn_reflns_limit_h_min -16
_diffrn_reflns_limit_k_max 15
_diffrn_reflns_limit_k_min -16
_diffrn_reflns_limit_l_max 6
_diffrn_reflns_limit_l_min -6
_diffrn_reflns_number 8081
_diffrn_reflns_theta_full 27.46
_diffrn_reflns_theta_max 27.46
_diffrn_reflns_theta_min 3.29
_exptl_absorpt_coefficient_mu 2.373
_exptl_absorpt_correction_T_max 0.7973
_exptl_absorpt_correction_T_min 0.5362
_exptl_absorpt_correction_type none
_exptl_crystal_colour purple
_exptl_crystal_density_diffrn 2.142
_exptl_crystal_density_method 'not measured'
_exptl_crystal_description needle
_exptl_crystal_F_000 528
_exptl_crystal_size_max 0.30
_exptl_crystal_size_mid 0.10
_exptl_crystal_size_min 0.10
_refine_diff_density_max 0.852
_refine_diff_density_min -0.510
_refine_diff_density_rms 0.128
_refine_ls_abs_structure_details 'Flack H D (1983), Acta Cryst. A39, 876-881'
_refine_ls_abs_structure_Flack 0.03(5)
_refine_ls_extinction_method none
_refine_ls_goodness_of_fit_ref 1.108
_refine_ls_hydrogen_treatment constr
_refine_ls_matrix_type full
_refine_ls_number_parameters 131
_refine_ls_number_reflns 1859
_refine_ls_number_restraints 13
_refine_ls_restrained_S_all 1.108
_refine_ls_R_factor_all 0.1171
_refine_ls_R_factor_gt 0.0841
_refine_ls_shift/su_max 0.000
_refine_ls_shift/su_mean 0.000
_refine_ls_structure_factor_coef Fsqd
_refine_ls_weighting_details 'calc w=1/[\s^2^(Fo^2^)+(0.0309P)^2^+0.0000P] where P=(Fo^2^+2Fc^2^)/3'
_refine_ls_weighting_scheme calc
_refine_ls_wR_factor_gt 0.1157
_refine_ls_wR_factor_ref 0.1245
_reflns_number_gt 1390
_reflns_number_total 1859
_reflns_threshold_expression >2sigma(I)
_cod_data_source_file c1cc16336a.txt
_cod_data_source_block a
_cod_original_sg_symbol_H-M P4(1)
_cod_original_formula_sum 'C5 H8 Co N O5.50 S'
_cod_database_code 7107187

loop_
_symmetry_equiv_pos_as_xyz
'x, y, z'
'-y, x, z+1/4'
'-x, -y, z+1/2'
'y, -x, z+3/4'

loop_
_atom_site_label
_atom_site_type_symbol
_atom_site_fract_x
_atom_site_fract_y
_atom_site_fract_z
_atom_site_U_iso_or_equiv
_atom_site_adp_type
_atom_site_occupancy
_atom_site_symmetry_multiplicity
_atom_site_calc_flag
_atom_site_refinement_flags
Co1 Co 0.67880(8) 1.01520(9) 0.5373(2) 0.0190(3) Uani 1 1 d .
S1 S 0.56086(19) 0.69305(17) 0.4732(5) 0.0298(6) Uani 1 1 d .
N1 N 0.6170(5) 0.8736(5) 0.7218(12) 0.0197(17) Uani 1 1 d .
H5A H 0.8533 1.0243 0.8456 0.024 Uiso 1 1 d R
H5B H 0.7504 1.0575 0.9480 0.024 Uiso 1 1 d R
C5 C 0.6544(7) 0.6815(6) 0.7282(18) 0.026(2) Uani 1 1 d .
H5C H 0.6177 0.6604 0.8824 0.03(3) Uiso 1 1 calc R
H5D H 0.7097 0.6283 0.6901 0.007(19) Uiso 1 1 calc R
C3 C 0.7037(6) 0.7935(6) 0.7549(18) 0.0194(19) Uani 1 1 d .
H3 H 0.7339 0.8009 0.9251 0.02(2) Uiso 1 1 calc R
C4 C 0.7933(6) 0.8134(7) 0.5609(17) 0.0197(19) Uani 1 1 d .
C1 C 0.5260(7) 0.8311(6) 0.5689(17) 0.023(2) Uani 1 1 d .
H1 H 0.4606 0.8291 0.6734 0.03(3) Uiso 1 1 calc R
C2 C 0.5034(6) 0.8956(6) 0.3344(16) 0.0156(19) Uani 1 1 d .
O4 O 0.8678(4) 0.7429(4) 0.5362(13) 0.0240(13) Uani 1 1 d .
O3 O 0.7929(4) 0.8998(4) 0.4340(11) 0.0263(16) Uani 1 1 d .
O2 O 0.5703(4) 0.9678(4) 0.2688(12) 0.0240(13) Uani 1 1 d .
O1 O 0.4195(4) 0.8723(4) 0.2166(12) 0.0284(16) Uani 1 1 d .
O5 O 0.7906(5) 1.0501(5) 0.8179(12) 0.0424(18) Uani 1 1 d U
H6 H 0.5998 0.8773 0.8700 0.051 Uiso 1 1 d R
O6 O 0.9888(15) 0.0015(16) 0.319(7) 0.080(5) Uani 0.50 1 d PU

loop_
_atom_site_aniso_label
_atom_site_aniso_U_11
_atom_site_aniso_U_22
_atom_site_aniso_U_33
_atom_site_aniso_U_23
_atom_site_aniso_U_13
_atom_site_aniso_U_12
Co1 0.0178(6) 0.0171(6) 0.0221(5) -0.0018(6) 0.0003(6) 0.0004(5)
S1 0.0353(14) 0.0171(11) 0.0369(15) -0.0024(11) -0.0077(12) 0.0028(10)
N1 0.021(4) 0.028(4) 0.010(4) -0.007(3) 0.007(3) 0.003(3)
C5 0.031(5) 0.016(5) 0.032(6) 0.011(4) 0.002(5) 0.012(4)
C3 0.016(4) 0.027(5) 0.016(5) 0.002(4) -0.007(4) 0.004(4)
C4 0.015(4) 0.025(5) 0.019(5) -0.011(4) -0.010(4) 0.001(4)
C1 0.027(5) 0.010(4) 0.031(5) 0.004(4) 0.000(5) 0.001(3)
C2 0.016(4) 0.015(4) 0.016(5) -0.012(4) 0.001(4) 0.002(4)
O4 0.020(3) 0.028(3) 0.024(3) 0.006(3) 0.010(3) 0.005(3)
O3 0.018(3) 0.025(4) 0.036(4) 0.002(3) 0.001(3) 0.004(3)
O2 0.027(3) 0.027(3) 0.018(3) 0.000(3) -0.001(3) 0.001(3)
O1 0.023(3) 0.024(3) 0.038(4) 0.003(3) -0.012(3) 0.001(3)
O5 0.026(3) 0.064(4) 0.037(4) -0.013(4) 0.002(3) 0.005(3)
O6 0.068(8) 0.081(8) 0.091(10) -0.009(8) 0.015(8) 0.005(8)

loop_
_atom_type_symbol
_atom_type_description
_atom_type_scat_dispersion_real
_atom_type_scat_dispersion_imag
_atom_type_scat_source
C C 0.0033 0.0016 'International Tables Vol C Tables 4.2.6.8 and 6.1.1.4'
H H 0.0000 0.0000 'International Tables Vol C Tables 4.2.6.8 and 6.1.1.4'
Co Co 0.3494 0.9721 'International Tables Vol C Tables 4.2.6.8 and 6.1.1.4'
N N 0.0061 0.0033 'International Tables Vol C Tables 4.2.6.8 and 6.1.1.4'
O O 0.0106 0.0060 'International Tables Vol C Tables 4.2.6.8 and 6.1.1.4'
S S 0.1246 0.1234 'International Tables Vol C Tables 4.2.6.8 and 6.1.1.4'

loop_
_geom_angle_atom_site_label_1
_geom_angle_atom_site_label_2
_geom_angle_atom_site_label_3
_geom_angle
_geom_angle_site_symmetry_1
_geom_angle_site_symmetry_3
O2 Co1 O5 175.3(3) . .
O2 Co1 O1 97.2(2) . 3_675
O5 Co1 O1 85.6(2) . 3_675
O2 Co1 O3 93.8(2) . .
O5 Co1 O3 83.1(2) . .
O1 Co1 O3 167.6(3) 3_675 .
O2 Co1 O4 90.3(2) . 4_574
O5 Co1 O4 93.3(2) . 4_574
O1 Co1 O4 92.8(2) 3_675 4_574
O3 Co1 O4 92.8(2) . 4_574
O2 Co1 N1 81.3(2) . .
O5 Co1 N1 94.7(3) . .
O1 Co1 N1 97.5(2) 3_675 .
O3 Co1 N1 78.5(2) . .
O4 Co1 N1 167.4(2) 4_574 .
C5 S1 C1 91.1(4) . .
C3 N1 C1 112.3(6) . .
C3 N1 Co1 110.1(5) . .
C1 N1 Co1 108.1(5) . .
C3 N1 H6 96.5 . .
C1 N1 H6 110.3 . .
Co1 N1 H6 119.1 . .
C3 C5 S1 104.9(5) . .
C3 C5 H5C 110.8 . .
S1 C5 H5C 110.8 . .
C3 C5 H5D 110.8 . .
S1 C5 H5D 110.8 . .
H5C C5 H5D 108.8 . .
N1 C3 C5 108.1(6) . .
N1 C3 C4 109.8(7) . .
C5 C3 C4 112.0(7) . .
N1 C3 H3 108.9 . .
C5 C3 H3 108.9 . .
C4 C3 H3 108.9 . .
O3 C4 O4 121.9(8) . .
O3 C4 C3 119.3(7) . .
O4 C4 C3 118.8(8) . .
N1 C1 C2 113.8(6) . .
N1 C1 S1 107.6(5) . .
C2 C1 S1 108.1(6) . .
N1 C1 H1 109.1 . .
C2 C1 H1 109.1 . .
S1 C1 H1 109.1 . .
O1 C2 O2 124.8(8) . .
O1 C2 C1 116.5(7) . .
O2 C2 C1 118.7(7) . .
C4 O4 Co1 133.2(6) . 2_755
C4 O3 Co1 116.4(5) . .
C2 O2 Co1 116.2(6) . .
C2 O1 Co1 124.2(5) . 3_674
Co1 O5 H5A 130.7 . .
Co1 O5 H5B 102.2 . .
H5A O5 H5B 115.5 . .
O6 O6 O6 168.0(15) 2_645 4_664

loop_
_geom_bond_atom_site_label_1
_geom_bond_atom_site_label_2
_geom_bond_distance
_geom_bond_site_symmetry_2
Co1 O2 2.041(6) .
Co1 O5 2.075(6) .
Co1 O1 2.077(5) 3_675
Co1 O3 2.080(6) .
Co1 O4 2.119(6) 4_574
Co1 N1 2.146(6) .
S1 C5 1.783(9) .
S1 C1 1.832(7) .
N1 C3 1.470(9) .
N1 C1 1.483(11) .
N1 H6 0.8139 .
C5 C3 1.520(11) .
C5 H5C 0.9700 .
C5 H5D 0.9700 .
C3 C4 1.532(12) .
C3 H3 0.9800 .
C4 O3 1.262(10) .
C4 O4 1.275(8) .
C1 C2 1.502(12) .
C1 H1 0.9800 .
C2 O1 1.244(9) .
C2 O2 1.265(9) .
O4 Co1 2.119(6) 2_755
O1 Co1 2.077(5) 3_674
O5 H5A 0.8508 .
O5 H5B 0.8543 .
O6 O6 1.338(4) 2_645
O6 O6 1.338(4) 4_664
